data_8104543
loop_
_publ_author_name
'Li, Jian'

_publ_section_title
;
 Crystal structure of benzothiazol-2-aminium
 3,4,5,6-tetrabromo-2-(methoxycarbonyl)benzoate methanol monosolvate
 C~7~H~7~N~2~s~^+^.C~9~H~3~Br~4~O~4~^-^.CH~4~O~
;
_journal_name_full 'Zeitschrift fur Kristallographie - NCS'
_journal_page_first 152
_journal_year 2012
_chemical_formula_sum 'C17 H14 Br4 N2 O5 S'
_chemical_formula_weight 678.00
_space_group_IT_number 14
_space_group_name_Hall '-P 2ybc'
_space_group_name_H-M_alt 'P 1 21/c 1'
_symmetry_cell_setting monoclinic
_symmetry_space_group_name_H-M 'P 1 21/c 1'
_atom_sites_solution_hydrogens geom
_atom_sites_solution_primary direct
_atom_sites_solution_secondary difmap
_cell_angle_alpha 90.00
_cell_angle_beta 101.6380(10)
_cell_angle_gamma 90.00
_cell_formula_units_Z 4
_cell_length_a 17.3522(17)
_cell_length_b 13.6891(11)
_cell_length_c 9.5605(8)
_cell_measurement_reflns_used 2673
_cell_measurement_temperature 298(2)
_cell_measurement_theta_max 24.046
_cell_measurement_theta_min 2.708
_cell_volume 2224.3(3)
_computing_cell_refinement 'Bruker SMART'
_computing_data_collection 'Bruker SMART'
_computing_data_reduction 'Bruker SHELXTL'
_computing_molecular_graphics 'Bruker SHELXTL'
_computing_publication_material 'Bruker SHELXTL'
_computing_structure_refinement 'SHELXL-97 (Sheldrick, 1997)'
_computing_structure_solution 'SHELXS-97 (Sheldrick, 1990)'
_diffrn_ambient_temperature 298(2)
_diffrn_measured_fraction_theta_full 0.998
_diffrn_measured_fraction_theta_max 0.998
_diffrn_measurement_device_type 'CCD area detector'
_diffrn_measurement_method 'phi and omega scans'
_diffrn_radiation_monochromator graphite
_diffrn_radiation_source 'fine-focus sealed tube'
_diffrn_radiation_type MoK\a
_diffrn_radiation_wavelength 0.71073
_diffrn_reflns_av_R_equivalents 0.0963
_diffrn_reflns_av_sigmaI/netI 0.1007
_diffrn_reflns_limit_h_max 18
_diffrn_reflns_limit_h_min -20
_diffrn_reflns_limit_k_max 16
_diffrn_reflns_limit_k_min -14
_diffrn_reflns_limit_l_max 9
_diffrn_reflns_limit_l_min -11
_diffrn_reflns_number 11065
_diffrn_reflns_theta_full 25.02
_diffrn_reflns_theta_max 25.02
_diffrn_reflns_theta_min 2.64
_exptl_absorpt_coefficient_mu 7.362
_exptl_absorpt_correction_T_max 0.2823
_exptl_absorpt_correction_T_min 0.1567
_exptl_absorpt_correction_type multi-scan
_exptl_absorpt_process_details sadabs
_exptl_crystal_colour colourless
_exptl_crystal_density_diffrn 2.025
_exptl_crystal_density_meas .
_exptl_crystal_density_method 'not measured'
_exptl_crystal_description block
_exptl_crystal_F_000 1304
_exptl_crystal_size_max 0.40
_exptl_crystal_size_mid 0.35
_exptl_crystal_size_min 0.23
_refine_diff_density_max 0.676
_refine_diff_density_min -0.638
_refine_diff_density_rms 0.111
_refine_ls_extinction_method none
_refine_ls_goodness_of_fit_ref 1.043
_refine_ls_hydrogen_treatment constr
_refine_ls_matrix_type full
_refine_ls_number_parameters 264
_refine_ls_number_reflns 3920
_refine_ls_number_restraints 0
_refine_ls_restrained_S_all 1.043
_refine_ls_R_factor_all 0.1024
_refine_ls_R_factor_gt 0.0439
_refine_ls_shift/su_max 0.001
_refine_ls_shift/su_mean 0.000
_refine_ls_structure_factor_coef Fsqd
_refine_ls_weighting_details 'calc w=1/[\s^2^(Fo^2^)+(0.0241P)^2^+0.0000P] where P=(Fo^2^+2Fc^2^)/3'
_refine_ls_weighting_scheme calc
_refine_ls_wR_factor_gt 0.0832
_refine_ls_wR_factor_ref 0.0940
_reflns_number_gt 2227
_reflns_number_total 3920
_reflns_threshold_expression >2sigma(I)
_cod_data_source_file ncrs.2012.0152.cif
_cod_data_source_block 1
_cod_depositor_comments
;
The following automatic conversions were performed:

data item '_symmetry_cell_setting' value 'Monoclinic' was changed to
'monoclinic' in accordance with the built-in table derived from the
CIF Core dictionary named 'cif_core.dic' version 2.4.5 last updated
on 2014-11-21.

Automatic conversion script
Id: cif_fix_values 6909 2019-04-08 15:41:33Z antanas 
;
_cod_original_sg_symbol_H-M P2(1)/c
_cod_database_code 8104543

loop_
_symmetry_equiv_pos_as_xyz
'x, y, z'
'-x, y+1/2, -z+1/2'
'-x, -y, -z'
'x, -y-1/2, z-1/2'

loop_
_atom_site_label
_atom_site_type_symbol
_atom_site_fract_x
_atom_site_fract_y
_atom_site_fract_z
_atom_site_U_iso_or_equiv
_atom_site_adp_type
_atom_site_occupancy
_atom_site_symmetry_multiplicity
_atom_site_calc_flag
_atom_site_refinement_flags
_atom_site_disorder_assembly
_atom_site_disorder_group
Br1 Br 0.20248(4) 0.70016(6) 0.33411(8) 0.0507(2) Uani 1 1 d . . .
Br2 Br 0.04963(4) 0.58514(6) 0.14438(8) 0.0587(3) Uani 1 1 d . . .
Br3 Br -0.01772(4) 0.38579(6) 0.27323(9) 0.0576(3) Uani 1 1 d . . .
Br4 Br 0.06887(4) 0.30573(6) 0.59246(9) 0.0598(3) Uani 1 1 d . . .
N1 N 0.5702(3) 0.3753(3) 1.1065(5) 0.0292(13) Uani 1 1 d . . .
H1 H 0.6166 0.3757 1.1594 0.035 Uiso 1 1 calc R . .
N2 N 0.5053(3) 0.3990(3) 1.2934(5) 0.0346(14) Uani 1 1 d . . .
H2A H 0.5490 0.3999 1.3548 0.042 Uiso 1 1 calc R . .
H2B H 0.4615 0.4062 1.3212 0.042 Uiso 1 1 calc R . .
O1 O 0.1697(3) 0.4531(4) 0.8323(5) 0.0510(14) Uani 1 1 d . . .
O2 O 0.2708(3) 0.3866(4) 0.7602(5) 0.0557(14) Uani 1 1 d . . .
O3 O 0.2845(2) 0.6236(3) 0.7317(5) 0.0425(12) Uani 1 1 d . . .
O4 O 0.3397(2) 0.5722(3) 0.5529(4) 0.0384(12) Uani 1 1 d . . .
O5 O 0.6459(3) 0.5703(4) 0.6456(6) 0.0719(17) Uani 1 1 d . . .
H5 H 0.6515 0.5289 0.5866 0.108 Uiso 1 1 calc R . .
S1 S 0.42073(9) 0.38330(12) 1.02584(18) 0.0329(4) Uani 1 1 d . . .
C1 C 0.2110(4) 0.4296(5) 0.7379(7) 0.0307(16) Uani 1 1 d . . .
C2 C 0.2827(4) 0.5855(5) 0.6124(7) 0.0307(16) Uani 1 1 d . . .
C3 C 0.1717(3) 0.4664(5) 0.5910(6) 0.0289(16) Uani 1 1 d . . .
C4 C 0.2031(3) 0.5455(5) 0.5348(6) 0.0276(16) Uani 1 1 d . . .
C5 C 0.1650(3) 0.5827(5) 0.4017(7) 0.0305(16) Uani 1 1 d . . .
C6 C 0.0985(3) 0.5360(5) 0.3251(6) 0.0310(16) Uani 1 1 d . . .
C7 C 0.0696(3) 0.4544(5) 0.3775(7) 0.0355(17) Uani 1 1 d . . .
C8 C 0.1060(4) 0.4204(5) 0.5137(7) 0.0349(17) Uani 1 1 d . . .
C9 C 0.2001(5) 0.4224(7) 0.9786(8) 0.084(3) Uani 1 1 d . . .
H9A H 0.2172 0.3557 0.9793 0.126 Uiso 1 1 calc R . .
H9B H 0.1594 0.4280 1.0330 0.126 Uiso 1 1 calc R . .
H9C H 0.2438 0.4631 1.0203 0.126 Uiso 1 1 calc R . .
C10 C 0.5055(4) 0.3869(4) 1.1588(7) 0.0291(16) Uani 1 1 d . . .
C11 C 0.5571(4) 0.3623(4) 0.9591(7) 0.0301(16) Uani 1 1 d . . .
C12 C 0.4776(4) 0.3662(4) 0.8962(7) 0.0284(16) Uani 1 1 d . . .
C13 C 0.4536(4) 0.3589(5) 0.7490(7) 0.0365(17) Uani 1 1 d . . .
H13 H 0.4004 0.3607 0.7066 0.044 Uiso 1 1 calc R . .
C14 C 0.5094(4) 0.3491(5) 0.6675(7) 0.0387(18) Uani 1 1 d . . .
H14 H 0.4941 0.3454 0.5686 0.046 Uiso 1 1 calc R . .
C15 C 0.5884(4) 0.3446(5) 0.7305(7) 0.0391(18) Uani 1 1 d . . .
H15 H 0.6252 0.3368 0.6729 0.047 Uiso 1 1 calc R . .
C16 C 0.6137(4) 0.3511(5) 0.8752(7) 0.0366(17) Uani 1 1 d . . .
H16 H 0.6670 0.3481 0.9164 0.044 Uiso 1 1 calc R . .
C17 C 0.6991(5) 0.6456(6) 0.6434(8) 0.068(2) Uani 1 1 d . . .
H17A H 0.6817 0.7028 0.6863 0.102 Uiso 1 1 calc R . .
H17B H 0.7024 0.6597 0.5464 0.102 Uiso 1 1 calc R . .
H17C H 0.7499 0.6265 0.6960 0.102 Uiso 1 1 calc R . .

loop_
_atom_site_aniso_label
_atom_site_aniso_U_11
_atom_site_aniso_U_22
_atom_site_aniso_U_33
_atom_site_aniso_U_23
_atom_site_aniso_U_13
_atom_site_aniso_U_12
Br1 0.0382(4) 0.0542(5) 0.0544(5) 0.0188(4) -0.0032(4) -0.0041(4)
Br2 0.0430(5) 0.0844(6) 0.0384(5) 0.0030(4) -0.0163(4) 0.0056(4)
Br3 0.0269(4) 0.0612(5) 0.0757(6) -0.0266(4) -0.0108(4) -0.0056(4)
Br4 0.0451(5) 0.0497(5) 0.0845(6) 0.0083(4) 0.0131(4) -0.0125(4)
N1 0.023(3) 0.032(3) 0.029(3) -0.003(3) -0.003(3) -0.003(3)
N2 0.030(3) 0.048(4) 0.023(3) -0.005(3) 0.000(3) -0.001(3)
O1 0.035(3) 0.081(4) 0.037(3) 0.018(3) 0.006(3) 0.018(3)
O2 0.042(3) 0.070(4) 0.054(3) 0.017(3) 0.006(3) 0.020(3)
O3 0.024(3) 0.067(3) 0.035(3) -0.018(3) 0.001(2) 0.000(2)
O4 0.020(2) 0.056(3) 0.037(3) -0.012(2) 0.000(2) -0.003(2)
O5 0.056(4) 0.069(4) 0.100(5) -0.035(3) 0.039(3) -0.016(3)
S1 0.0208(9) 0.0420(11) 0.0333(10) -0.0022(8) -0.0010(7) 0.0010(8)
C1 0.015(4) 0.034(4) 0.044(5) 0.003(4) 0.009(4) 0.006(3)
C2 0.021(4) 0.034(4) 0.034(4) -0.001(3) -0.004(3) 0.002(3)
C3 0.018(4) 0.035(4) 0.033(4) -0.002(3) 0.003(3) 0.008(3)
C4 0.017(3) 0.039(4) 0.027(4) -0.005(3) 0.003(3) 0.002(3)
C5 0.024(4) 0.032(4) 0.034(4) 0.000(3) 0.004(3) 0.001(3)
C6 0.022(4) 0.040(4) 0.028(4) -0.004(3) -0.002(3) 0.006(3)
C7 0.017(3) 0.039(4) 0.045(4) -0.016(4) -0.008(3) 0.006(3)
C8 0.026(4) 0.033(4) 0.046(5) -0.003(4) 0.006(3) 0.002(3)
C9 0.062(6) 0.132(9) 0.062(6) 0.027(6) 0.021(5) 0.028(6)
C10 0.027(4) 0.028(4) 0.029(4) -0.002(3) 0.000(3) -0.003(3)
C11 0.030(4) 0.027(4) 0.032(4) 0.001(3) 0.003(3) -0.001(3)
C12 0.026(4) 0.026(4) 0.033(4) 0.002(3) 0.004(3) 0.001(3)
C13 0.036(4) 0.037(4) 0.034(4) 0.002(3) 0.000(4) 0.003(3)
C14 0.045(5) 0.037(4) 0.032(4) -0.002(3) 0.003(4) 0.005(4)
C15 0.042(5) 0.041(4) 0.040(5) -0.001(4) 0.020(4) -0.002(4)
C16 0.029(4) 0.038(4) 0.042(5) -0.002(4) 0.006(4) -0.003(3)
C17 0.056(5) 0.062(6) 0.086(7) -0.012(5) 0.013(5) 0.000(5)

loop_
_atom_type_symbol
_atom_type_description
_atom_type_scat_dispersion_real
_atom_type_scat_dispersion_imag
_atom_type_scat_source
C C 0.0033 0.0016 'International Tables Vol C Tables 4.2.6.8 and 6.1.1.4'
H H 0.0000 0.0000 'International Tables Vol C Tables 4.2.6.8 and 6.1.1.4'
N N 0.0061 0.0033 'International Tables Vol C Tables 4.2.6.8 and 6.1.1.4'
O O 0.0106 0.0060 'International Tables Vol C Tables 4.2.6.8 and 6.1.1.4'
S S 0.1246 0.1234 'International Tables Vol C Tables 4.2.6.8 and 6.1.1.4'
Br Br -0.2901 2.4595 'International Tables Vol C Tables 4.2.6.8 and 6.1.1.4'

loop_
_geom_angle_atom_site_label_1
_geom_angle_atom_site_label_2
_geom_angle_atom_site_label_3
_geom_angle
_geom_angle_site_symmetry_1
_geom_angle_site_symmetry_3
C10 N1 C11 114.8(5) . .
C10 N1 H1 122.6 . .
C11 N1 H1 122.6 . .
C10 N2 H2A 120.0 . .
C10 N2 H2B 120.0 . .
H2A N2 H2B 120.0 . .
C1 O1 C9 116.9(5) . .
C17 O5 H5 109.5 . .
C10 S1 C12 90.4(3) . .
O2 C1 O1 126.0(6) . .
O2 C1 C3 123.3(6) . .
O1 C1 C3 110.7(5) . .
O4 C2 O3 126.9(6) . .
O4 C2 C4 116.6(6) . .
O3 C2 C4 116.4(6) . .
C4 C3 C8 120.2(6) . .
C4 C3 C1 119.0(5) . .
C8 C3 C1 120.8(6) . .
C3 C4 C5 119.3(6) . .
C3 C4 C2 119.0(6) . .
C5 C4 C2 121.5(6) . .
C6 C5 C4 119.9(6) . .
C6 C5 Br1 121.0(5) . .
C4 C5 Br1 119.0(5) . .
C7 C6 C5 120.8(6) . .
C7 C6 Br2 119.9(5) . .
C5 C6 Br2 119.3(5) . .
C6 C7 C8 118.8(6) . .
C6 C7 Br3 122.0(5) . .
C8 C7 Br3 119.1(5) . .
C3 C8 C7 120.8(6) . .
C3 C8 Br4 118.2(5) . .
C7 C8 Br4 120.9(5) . .
O1 C9 H9A 109.5 . .
O1 C9 H9B 109.5 . .
H9A C9 H9B 109.5 . .
O1 C9 H9C 109.5 . .
H9A C9 H9C 109.5 . .
H9B C9 H9C 109.5 . .
N2 C10 N1 124.1(6) . .
N2 C10 S1 123.8(5) . .
N1 C10 S1 112.1(5) . .
C12 C11 N1 112.2(6) . .
C12 C11 C16 120.5(6) . .
N1 C11 C16 127.3(6) . .
C13 C12 C11 120.3(6) . .
C13 C12 S1 129.2(5) . .
C11 C12 S1 110.5(5) . .
C14 C13 C12 118.9(6) . .
C14 C13 H13 120.5 . .
C12 C13 H13 120.5 . .
C13 C14 C15 120.6(6) . .
C13 C14 H14 119.7 . .
C15 C14 H14 119.7 . .
C16 C15 C14 121.8(6) . .
C16 C15 H15 119.1 . .
C14 C15 H15 119.1 . .
C15 C16 C11 117.9(6) . .
C15 C16 H16 121.0 . .
C11 C16 H16 121.0 . .
O5 C17 H17A 109.5 . .
O5 C17 H17B 109.5 . .
H17A C17 H17B 109.5 . .
O5 C17 H17C 109.5 . .
H17A C17 H17C 109.5 . .
H17B C17 H17C 109.5 . .

loop_
_geom_bond_atom_site_label_1
_geom_bond_atom_site_label_2
_geom_bond_distance
_geom_bond_site_symmetry_2
Br1 C5 1.896(6) .
Br2 C6 1.888(6) .
Br3 C7 1.888(6) .
Br4 C8 1.908(7) .
N1 C10 1.327(7) .
N1 C11 1.392(7) .
N1 H1 0.8600 .
N2 C10 1.298(7) .
N2 H2A 0.8600 .
N2 H2B 0.8600 .
O1 C1 1.300(7) .
O1 C9 1.454(8) .
O2 C1 1.176(7) .
O3 C2 1.249(7) .
O4 C2 1.249(7) .
O5 C17 1.386(8) .
O5 H5 0.8200 .
S1 C10 1.740(6) .
S1 C12 1.748(6) .
C1 C3 1.518(8) .
C2 C4 1.532(8) .
C3 C4 1.369(8) .
C3 C8 1.379(8) .
C4 C5 1.407(8) .
C5 C6 1.390(8) .
C6 C7 1.361(8) .
C7 C8 1.407(8) .
C9 H9A 0.9600 .
C9 H9B 0.9600 .
C9 H9C 0.9600 .
C11 C12 1.391(8) .
C11 C16 1.397(8) .
C12 C13 1.388(8) .
C13 C14 1.367(8) .
C13 H13 0.9300 .
C14 C15 1.383(9) .
C14 H14 0.9300 .
C15 C16 1.367(8) .
C15 H15 0.9300 .
C16 H16 0.9300 .
C17 H17A 0.9600 .
C17 H17B 0.9600 .
C17 H17C 0.9600 .

loop_
_geom_torsion_atom_site_label_1
_geom_torsion_atom_site_label_2
_geom_torsion_atom_site_label_3
_geom_torsion_atom_site_label_4
_geom_torsion
_geom_torsion_site_symmetry_1
_geom_torsion_site_symmetry_2
_geom_torsion_site_symmetry_3
_geom_torsion_site_symmetry_4
C9 O1 C1 O2 -0.7(10) . . . .
C9 O1 C1 C3 179.9(6) . . . .
O2 C1 C3 C4 -73.6(9) . . . .
O1 C1 C3 C4 105.8(6) . . . .
O2 C1 C3 C8 105.5(8) . . . .
O1 C1 C3 C8 -75.1(7) . . . .
C8 C3 C4 C5 3.8(9) . . . .
C1 C3 C4 C5 -177.1(5) . . . .
C8 C3 C4 C2 -170.8(6) . . . .
C1 C3 C4 C2 8.3(8) . . . .
O4 C2 C4 C3 109.5(7) . . . .
O3 C2 C4 C3 -67.1(8) . . . .
O4 C2 C4 C5 -65.0(8) . . . .
O3 C2 C4 C5 118.4(7) . . . .
C3 C4 C5 C6 -3.5(9) . . . .
C2 C4 C5 C6 171.0(6) . . . .
C3 C4 C5 Br1 173.4(4) . . . .
C2 C4 C5 Br1 -12.1(8) . . . .
C4 C5 C6 C7 0.1(9) . . . .
Br1 C5 C6 C7 -176.8(5) . . . .
C4 C5 C6 Br2 -178.4(4) . . . .
Br1 C5 C6 Br2 4.7(7) . . . .
C5 C6 C7 C8 2.8(9) . . . .
Br2 C6 C7 C8 -178.6(5) . . . .
C5 C6 C7 Br3 -177.3(4) . . . .
Br2 C6 C7 Br3 1.2(7) . . . .
C4 C3 C8 C7 -0.9(9) . . . .
C1 C3 C8 C7 -179.9(6) . . . .
C4 C3 C8 Br4 176.1(4) . . . .
C1 C3 C8 Br4 -2.9(8) . . . .
C6 C7 C8 C3 -2.5(9) . . . .
Br3 C7 C8 C3 177.6(5) . . . .
C6 C7 C8 Br4 -179.4(5) . . . .
Br3 C7 C8 Br4 0.7(7) . . . .
C11 N1 C10 N2 179.4(5) . . . .
C11 N1 C10 S1 -0.4(7) . . . .
C12 S1 C10 N2 179.9(5) . . . .
C12 S1 C10 N1 -0.4(5) . . . .
C10 N1 C11 C12 1.2(7) . . . .
C10 N1 C11 C16 178.2(6) . . . .
N1 C11 C12 C13 177.3(5) . . . .
C16 C11 C12 C13 0.1(9) . . . .
N1 C11 C12 S1 -1.4(6) . . . .
C16 C11 C12 S1 -178.6(5) . . . .
C10 S1 C12 C13 -177.5(6) . . . .
C10 S1 C12 C11 1.0(5) . . . .
C11 C12 C13 C14 -0.8(9) . . . .
S1 C12 C13 C14 177.6(5) . . . .
C12 C13 C14 C15 1.3(10) . . . .
C13 C14 C15 C16 -1.0(10) . . . .
C14 C15 C16 C11 0.2(10) . . . .
C12 C11 C16 C15 0.3(9) . . . .
N1 C11 C16 C15 -176.5(6) . . . .
